data_7231420
loop_
_publ_author_name
'Collings, Ines E.'
'Manna, Rudra Sekhar'
'Tsirlin, Alexander A.'
'Bykov, Maxim'
'Bykova, Elena'
'Hanfland, Michael'
'Gegenwart, Philipp'
'van Smaalen, Sander'
'Dubrovinsky, Leonid'
'Dubrovinskaia, Natalia'

_publ_section_title
;
 Pressure dependence of spin canting in ammonium metal formate
 antiferromagnets.
;
_journal_issue 37
_journal_name_full 'Physical chemistry chemical physics : PCCP'
_journal_page_first 24465
_journal_page_last 24476
_journal_paper_doi 10.1039/c8cp03761b
_journal_volume 20
_journal_year 2018
_chemical_formula_moiety 'C3 H3 Ni O6, N H4'
_chemical_formula_sum 'C3 H7 N Ni O6'
_chemical_formula_weight 211.81
_space_group_crystal_system hexagonal
_space_group_IT_number 182
_space_group_name_Hall 'P 6c 2c'
_space_group_name_H-M_alt 'P 63 2 2'
_symmetry_space_group_name_Hall 'P 6c 2c'
_symmetry_space_group_name_H-M 'P 63 2 2'
_atom_sites_solution_hydrogens mixed
_audit_creation_method SHELXL-2016/6
_audit_update_record
;
2018-08-09 deposited with the CCDC.
2018-08-22 downloaded from the CCDC.
;
_cell_angle_alpha 90
_cell_angle_beta 90
_cell_angle_gamma 120
_cell_formula_units_Z 2
_cell_length_a 7.2211(2)
_cell_length_b 7.2211(2)
_cell_length_c 8.0490(3)
_cell_measurement_reflns_used 393
_cell_measurement_temperature 293(2)
_cell_measurement_theta_max 17.8030
_cell_measurement_theta_min 1.8840
_cell_volume 363.48(2)
_computing_cell_refinement 'CrysAlisPro (Agilent Technologies, 2013)'
_computing_data_reduction 'CrysAlisPro (Agilent Technologies, 2013)'
_computing_molecular_graphics 'SHELXLE-2011 (Huebschle, 2011)'
_computing_structure_refinement 'SHELXL-2016/6 (Sheldrick, 2016)'
_computing_structure_solution 'SHELXT-2015 (Sheldrick, 2015)'
_diffrn_ambient_pressure '0.51 GPa'
_diffrn_ambient_temperature 293(2)
_diffrn_detector_area_resol_mean 7
_diffrn_measured_fraction_theta_full 0.939
_diffrn_measured_fraction_theta_max 0.728
_diffrn_measurement_device_type 'ID15B beamline, ESRF'
_diffrn_measurement_method 'omega scans'
_diffrn_radiation_type synchrotron
_diffrn_radiation_wavelength 0.41128
_diffrn_reflns_av_R_equivalents 0.0324
_diffrn_reflns_av_unetI/netI 0.0362
_diffrn_reflns_Laue_measured_fraction_full 0.939
_diffrn_reflns_Laue_measured_fraction_max 0.728
_diffrn_reflns_limit_h_max 9
_diffrn_reflns_limit_h_min -6
_diffrn_reflns_limit_k_max 7
_diffrn_reflns_limit_k_min -8
_diffrn_reflns_limit_l_max 11
_diffrn_reflns_limit_l_min -12
_diffrn_reflns_number 1063
_diffrn_reflns_point_group_measured_fraction_full 0.956
_diffrn_reflns_point_group_measured_fraction_max 0.667
_diffrn_reflns_theta_full 14.286
_diffrn_reflns_theta_max 20.083
_diffrn_reflns_theta_min 1.884
_diffrn_source synchrotron
_exptl_absorpt_coefficient_mu 0.592
_exptl_absorpt_correction_T_max 1.00000
_exptl_absorpt_correction_T_min 0.38672
_exptl_absorpt_correction_type multi-scan
_exptl_absorpt_process_details
;
CrysAlisPro 1.171.38.43 (Rigaku Oxford Diffraction, 2015)
Empirical absorption correction using spherical harmonics,
 implemented in SCALE3 ABSPACK scaling algorithm.
;
_exptl_crystal_colour green
_exptl_crystal_density_diffrn 1.935
_exptl_crystal_description 'hexagonal bipyramid'
_exptl_crystal_F_000 216
_exptl_crystal_size_max 0.075
_exptl_crystal_size_mid 0.060
_exptl_crystal_size_min 0.050
_refine_diff_density_max 0.590
_refine_diff_density_min -0.454
_refine_diff_density_rms 0.085
_refine_ls_abs_structure_details
;
 Flack x determined using 98 quotients [(I+)-(I-)]/[(I+)+(I-)]
 (Parsons, Flack and Wagner, Acta Cryst. B69 (2013) 249-259).
;
_refine_ls_abs_structure_Flack 0.06(5)
_refine_ls_extinction_method none
_refine_ls_goodness_of_fit_ref 1.270
_refine_ls_hydrogen_treatment mixed
_refine_ls_matrix_type full
_refine_ls_number_parameters 22
_refine_ls_number_reflns 400
_refine_ls_number_restraints 1
_refine_ls_restrained_S_all 1.269
_refine_ls_R_factor_all 0.0333
_refine_ls_R_factor_gt 0.0298
_refine_ls_shift/su_max 0.000
_refine_ls_shift/su_mean 0.000
_refine_ls_structure_factor_coef Fsqd
_refine_ls_weighting_details 'w=1/[\s^2^(Fo^2^)+(0.0071P)^2^+0.2148P] where P=(Fo^2^+2Fc^2^)/3'
_refine_ls_weighting_scheme calc
_refine_ls_wR_factor_gt 0.0587
_refine_ls_wR_factor_ref 0.0622
_reflns_Friedel_coverage 0.378
_reflns_Friedel_fraction_full 1.000
_reflns_Friedel_fraction_max 0.547
_reflns_number_gt 370
_reflns_number_total 401
_reflns_threshold_expression 'I > 2\s(I)'
_cod_data_source_file c8cp03761b2.cif
_cod_data_source_block ANiF_c2_p03
_cod_depositor_comments 'Adding full bibliography for 7231402--7231432.cif.'
_cod_database_code 7231420
_shelx_shelxl_version_number 2016/6
_shelx_space_group_comment
;
The symmetry employed for this shelxl refinement is uniquely defined
by the following loop, which should always be used as a source of
symmetry information in preference to the above space-group names.
They are only intended as comments.
;

loop_
_space_group_symop_operation_xyz
'x, y, z'
'-y, x-y, z'
'-x+y, -x, z'
'-x, -y, z+1/2'
'y, -x+y, z+1/2'
'x-y, x, z+1/2'
'y, x, -z'
'x-y, -y, -z'
'-x, -x+y, -z'
'-y, -x, -z+1/2'
'-x+y, y, -z+1/2'
'x, x-y, -z+1/2'

loop_
_atom_site_label
_atom_site_type_symbol
_atom_site_fract_x
_atom_site_fract_y
_atom_site_fract_z
_atom_site_U_iso_or_equiv
_atom_site_adp_type
_atom_site_occupancy
_atom_site_site_symmetry_order
_atom_site_calc_flag
_atom_site_refinement_flags_posn
_atom_site_refinement_flags_adp
_atom_site_refinement_flags_occupancy
Ni1 Ni 0.333333 0.666667 0.250000 0.0184(2) Uani 1 6 d S T P
O1 O 0.3089(3) 0.8894(3) 0.1067(3) 0.0299(5) Uani 1 1 d . . .
C1 C 0.4415(5) 1.000000 0.000000 0.0349(10) Uani 1 2 d S T P
H1 H 0.570273 1.000000 -0.000001 0.042 Uiso 1 2 calc R U P
N1 N 0.000000 1.000000 0.250000 0.057(2) Uani 1 6 d DS T P
H2 H 0.090(11) 1.119(7) 0.314(7) 0.069 Uiso 0.6667 1 d D U P

loop_
_atom_site_aniso_label
_atom_site_aniso_U_11
_atom_site_aniso_U_22
_atom_site_aniso_U_33
_atom_site_aniso_U_23
_atom_site_aniso_U_13
_atom_site_aniso_U_12
Ni1 0.0215(3) 0.0215(3) 0.0122(3) 0.000 0.000 0.01076(13)
O1 0.0344(11) 0.0313(10) 0.0259(11) 0.0112(8) 0.0088(9) 0.0177(9)
C1 0.0281(14) 0.041(2) 0.040(3) 0.020(2) 0.0101(10) 0.0204(11)
N1 0.037(2) 0.037(2) 0.098(7) 0.000 0.000 0.0184(11)

loop_
_atom_type_symbol
_atom_type_description
_atom_type_scat_dispersion_real
_atom_type_scat_dispersion_imag
_atom_type_scat_source
C C -0.0001 0.0005 'International Tables Vol C Tables 4.2.6.8 and 6.1.1.4'
H H 0.0000 0.0000 'International Tables Vol C Tables 4.2.6.8 and 6.1.1.4'
N N 0.0006 0.0010 'International Tables Vol C Tables 4.2.6.8 and 6.1.1.4'
O O 0.0018 0.0018 'International Tables Vol C Tables 4.2.6.8 and 6.1.1.4'
Ni Ni 0.2309 0.4094 'International Tables Vol C Tables 4.2.6.8 and 6.1.1.4'

loop_
_geom_angle_atom_site_label_1
_geom_angle_atom_site_label_2
_geom_angle_atom_site_label_3
_geom_angle
_geom_angle_site_symmetry_1
_geom_angle_site_symmetry_3
O1 Ni1 O1 82.59(11) . 10_665
O1 Ni1 O1 91.63(8) . 2_665
O1 Ni1 O1 94.78(12) 10_665 2_665
O1 Ni1 O1 94.78(12) . 11
O1 Ni1 O1 91.63(8) 10_665 11
O1 Ni1 O1 171.47(12) 2_665 11
O1 Ni1 O1 91.63(8) . 3_565
O1 Ni1 O1 171.47(12) 10_665 3_565
O1 Ni1 O1 91.63(8) 2_665 3_565
O1 Ni1 O1 82.59(11) 11 3_565
O1 Ni1 O1 171.48(12) . 12_565
O1 Ni1 O1 91.63(8) 10_665 12_565
O1 Ni1 O1 82.59(11) 2_665 12_565
O1 Ni1 O1 91.63(8) 11 12_565
O1 Ni1 O1 94.78(12) 3_565 12_565
C1 O1 Ni1 123.6(2) . .
O1 C1 O1 126.3(4) 8_675 .

loop_
_geom_bond_atom_site_label_1
_geom_bond_atom_site_label_2
_geom_bond_distance
_geom_bond_site_symmetry_2
Ni1 O1 2.0571(19) .
Ni1 O1 2.0571(19) 10_665
Ni1 O1 2.0571(19) 2_665
Ni1 O1 2.0571(19) 11
Ni1 O1 2.0571(19) 3_565
Ni1 O1 2.0571(19) 12_565
O1 C1 1.236(3) .
